data_1504548
loop_
_publ_author_name
'Li, Yan'
'Tan, Lin'
'Wang, Zhaohui'
'Qian, Hualei'
'Shi, Yubai'
'Hu, Wenping'

_publ_section_title
;
 Air-stable n-type semiconductor: core-perfluoroalkylated perylene
 bisimides.
;
_journal_issue 4
_journal_name_full 'Organic letters'
_journal_page_first 529
_journal_page_last 532
_journal_paper_doi 10.1021/ol703046w
_journal_volume 10
_journal_year 2008
_chemical_formula_moiety 'C40 H24 F18 N2 O4'
_chemical_formula_sum 'C40 H24 F18 N2 O4'
_chemical_formula_weight 938.61
_chemical_name_systematic
; 
 ? 
;
_space_group_IT_number 2
_symmetry_cell_setting triclinic
_symmetry_space_group_name_Hall '-P 1'
_symmetry_space_group_name_H-M 'P -1'
_atom_sites_solution_hydrogens geom
_atom_sites_solution_primary direct
_atom_sites_solution_secondary difmap
_audit_creation_method SHELXL-97
_cell_angle_alpha 85.730(8)
_cell_angle_beta 76.611(7)
_cell_angle_gamma 85.383(9)
_cell_formula_units_Z 2
_cell_length_a 10.4454(10)
_cell_length_b 10.6947(12)
_cell_length_c 16.8558(16)
_cell_measurement_reflns_used 4920
_cell_measurement_temperature 113(2)
_cell_measurement_theta_max 25.0
_cell_measurement_theta_min 2.6
_cell_volume 1822.8(3)
_computing_cell_refinement CrystalClear
_computing_data_collection CrystalClear
_computing_data_reduction CrystalClear
_computing_publication_material 'CrystalStructure 3.7.0'
_computing_structure_refinement 'SHELXL-97 (Sheldrick, 1997)'
_computing_structure_solution 'SHELXS-97 (Sheldrick, 1990)'
_diffrn_ambient_temperature 113(2)
_diffrn_detector_area_resol_mean 14.63
_diffrn_measured_fraction_theta_full 0.999
_diffrn_measured_fraction_theta_max 0.999
_diffrn_measurement_device_type 'Rigaku Saturn'
_diffrn_measurement_method \w
_diffrn_radiation_monochromator confocal
_diffrn_radiation_source 'rotating anode'
_diffrn_radiation_type MoK\a
_diffrn_radiation_wavelength 0.71070
_diffrn_reflns_av_R_equivalents 0.0464
_diffrn_reflns_av_sigmaI/netI 0.0606
_diffrn_reflns_limit_h_max 12
_diffrn_reflns_limit_h_min -12
_diffrn_reflns_limit_k_max 13
_diffrn_reflns_limit_k_min -13
_diffrn_reflns_limit_l_max 20
_diffrn_reflns_limit_l_min -20
_diffrn_reflns_number 20352
_diffrn_reflns_theta_full 26.00
_diffrn_reflns_theta_max 26.00
_diffrn_reflns_theta_min 1.91
_exptl_absorpt_coefficient_mu 0.172
_exptl_absorpt_correction_T_max 0.9966
_exptl_absorpt_correction_T_min 0.9763
_exptl_absorpt_correction_type multi-scan
_exptl_absorpt_process_details crystalclear
_exptl_crystal_colour orange
_exptl_crystal_density_diffrn 1.710
_exptl_crystal_density_method 'not measured'
_exptl_crystal_description platelet
_exptl_crystal_F_000 944
_exptl_crystal_size_max 0.14
_exptl_crystal_size_mid 0.08
_exptl_crystal_size_min 0.02
_refine_diff_density_max 0.461
_refine_diff_density_min -0.312
_refine_diff_density_rms 0.060
_refine_ls_extinction_method none
_refine_ls_goodness_of_fit_ref 1.132
_refine_ls_hydrogen_treatment constr
_refine_ls_matrix_type full
_refine_ls_number_parameters 579
_refine_ls_number_reflns 7151
_refine_ls_number_restraints 0
_refine_ls_restrained_S_all 1.132
_refine_ls_R_factor_all 0.0775
_refine_ls_R_factor_gt 0.0588
_refine_ls_shift/su_max 0.000
_refine_ls_shift/su_mean 0.000
_refine_ls_structure_factor_coef Fsqd
_refine_ls_weighting_details 'calc w=1/[\s^2^(Fo^2^)+(0.0489P)^2^+0.4283P] where P=(Fo^2^+2Fc^2^)/3'
_refine_ls_weighting_scheme calc
_refine_ls_wR_factor_gt 0.1186
_refine_ls_wR_factor_ref 0.1272
_reflns_number_gt 5790
_reflns_number_total 7151
_reflns_threshold_expression >2sigma(I)
_cod_data_source_file ol703046w-file002.cif
_cod_data_source_block shelxl
_cod_database_code 1504548

loop_
_symmetry_equiv_pos_as_xyz
'x, y, z'
'-x, -y, -z'

loop_
_atom_site_label
_atom_site_type_symbol
_atom_site_fract_x
_atom_site_fract_y
_atom_site_fract_z
_atom_site_U_iso_or_equiv
_atom_site_adp_type
_atom_site_occupancy
_atom_site_symmetry_multiplicity
_atom_site_calc_flag
_atom_site_refinement_flags
F1 F 0.20115(14) 0.81455(13) 0.47973(8) 0.0196(3) Uani 1 1 d .
F2 F 0.33440(13) 0.81307(13) 0.56109(9) 0.0208(3) Uani 1 1 d .
F3 F 0.01932(15) 0.70623(14) 0.62898(9) 0.0265(4) Uani 1 1 d .
F4 F 0.16093(15) 0.76756(15) 0.69152(9) 0.0287(4) Uani 1 1 d .
F5 F -0.03464(16) 0.92468(16) 0.56988(10) 0.0354(4) Uani 1 1 d .
F6 F 0.13943(16) 1.00425(14) 0.59021(10) 0.0348(4) Uani 1 1 d .
F7 F -0.11519(17) 0.88097(15) 0.73923(10) 0.0367(4) Uani 1 1 d .
F8 F 0.04410(18) 0.98678(18) 0.75227(12) 0.0473(5) Uani 1 1 d .
F9 F -0.10144(18) 1.07238(16) 0.69081(12) 0.0491(5) Uani 1 1 d .
F10 F 0.50986(13) 0.26576(13) 0.28252(8) 0.0196(3) Uani 1 1 d .
F11 F 0.40139(14) 0.15136(13) 0.22188(9) 0.0247(4) Uani 1 1 d .
F12 F 0.50856(16) 0.44495(14) 0.13987(9) 0.0291(4) Uani 1 1 d .
F13 F 0.46169(15) 0.28097(16) 0.08496(9) 0.0311(4) Uani 1 1 d .
F14 F 0.72402(15) 0.32685(15) 0.17499(10) 0.0308(4) Uani 1 1 d .
F15 F 0.71145(16) 0.32079(17) 0.04833(10) 0.0364(4) Uani 1 1 d .
F16 F 0.63777(18) 0.07475(17) 0.08158(12) 0.0454(5) Uani 1 1 d .
F17 F 0.82966(17) 0.11406(18) 0.09593(12) 0.0493(5) Uani 1 1 d .
F18 F 0.67400(17) 0.08082(16) 0.20223(11) 0.0383(4) Uani 1 1 d .
O1 O 0.49329(19) 0.46016(17) 0.70607(11) 0.0265(5) Uani 1 1 d .
O2 O 0.49385(19) 0.06680(16) 0.62074(11) 0.0247(4) Uani 1 1 d .
O3 O -0.19500(18) 0.73582(17) 0.26953(11) 0.0255(4) Uani 1 1 d .
O4 O 0.0637(2) 0.4658(2) 0.09329(12) 0.0370(5) Uani 1 1 d .
N1 N 0.5052(2) 0.26532(19) 0.65832(13) 0.0189(5) Uani 1 1 d .
N2 N -0.0702(2) 0.5964(2) 0.18261(13) 0.0211(5) Uani 1 1 d .
C1 C 0.4622(2) 0.3926(2) 0.65954(16) 0.0194(6) Uani 1 1 d .
C2 C 0.3837(2) 0.4405(2) 0.59954(15) 0.0159(5) Uani 1 1 d .
C3 C 0.3409(2) 0.5655(2) 0.59656(16) 0.0177(5) Uani 1 1 d .
H3 H 0.3622 0.6195 0.6332 0.021 Uiso 1 1 calc R
C4 C 0.2663(2) 0.6154(2) 0.54049(15) 0.0153(5) Uani 1 1 d .
C5 C 0.2397(2) 0.5389(2) 0.48209(15) 0.0154(5) Uani 1 1 d .
C6 C 0.1478(2) 0.5689(2) 0.42677(15) 0.0151(5) Uani 1 1 d .
C7 C 0.0391(2) 0.6544(2) 0.44259(15) 0.0169(5) Uani 1 1 d .
H7 H 0.0184 0.6943 0.4929 0.020 Uiso 1 1 calc R
C8 C -0.0414(2) 0.6839(2) 0.38689(15) 0.0178(6) Uani 1 1 d .
H8 H -0.1151 0.7427 0.4000 0.021 Uiso 1 1 calc R
C9 C -0.0141(2) 0.6280(2) 0.31339(15) 0.0168(5) Uani 1 1 d .
C10 C -0.1004(3) 0.6600(2) 0.25444(16) 0.0198(6) Uani 1 1 d .
C11 C 0.0392(3) 0.5115(2) 0.15961(17) 0.0237(6) Uani 1 1 d .
C12 C 0.1212(3) 0.4792(2) 0.22040(15) 0.0184(6) Uani 1 1 d .
C13 C 0.2290(3) 0.3948(2) 0.20138(16) 0.0200(6) Uani 1 1 d .
H13 H 0.2540 0.3640 0.1482 0.024 Uiso 1 1 calc R
C14 C 0.3027(2) 0.3537(2) 0.25978(16) 0.0175(5) Uani 1 1 d .
C15 C 0.2634(2) 0.3967(2) 0.33907(15) 0.0153(5) Uani 1 1 d .
C16 C 0.3022(2) 0.3369(2) 0.41215(15) 0.0153(5) Uani 1 1 d .
C17 C 0.3324(2) 0.2094(2) 0.42141(15) 0.0170(5) Uani 1 1 d .
H17 H 0.3227 0.1564 0.3807 0.020 Uiso 1 1 calc R
C18 C 0.3771(2) 0.1561(2) 0.48935(15) 0.0174(5) Uani 1 1 d .
H18 H 0.3922 0.0676 0.4960 0.021 Uiso 1 1 calc R
C19 C 0.3992(2) 0.2323(2) 0.54639(15) 0.0154(5) Uani 1 1 d .
C20 C 0.4660(2) 0.1787(2) 0.61150(15) 0.0181(6) Uani 1 1 d .
C21 C 0.3623(2) 0.3617(2) 0.54132(15) 0.0147(5) Uani 1 1 d .
C22 C 0.3013(2) 0.4141(2) 0.47796(15) 0.0148(5) Uani 1 1 d .
C23 C 0.1694(2) 0.5009(2) 0.35363(15) 0.0159(5) Uani 1 1 d .
C24 C 0.0921(2) 0.5373(2) 0.29547(15) 0.0166(5) Uani 1 1 d .
C25 C 0.2293(2) 0.7555(2) 0.54856(15) 0.0163(5) Uani 1 1 d .
C26 C 0.1150(2) 0.7870(2) 0.62288(15) 0.0171(5) Uani 1 1 d .
C27 C 0.0493(3) 0.9212(3) 0.62076(17) 0.0249(6) Uani 1 1 d .
C28 C -0.0322(3) 0.9656(3) 0.70278(18) 0.0267(6) Uani 1 1 d .
C29 C 0.4281(3) 0.2722(2) 0.23006(15) 0.0182(6) Uani 1 1 d .
C30 C 0.5132(3) 0.3178(3) 0.14549(16) 0.0220(6) Uani 1 1 d .
C31 C 0.6620(3) 0.2742(3) 0.12510(16) 0.0255(6) Uani 1 1 d .
C32 C 0.7010(3) 0.1328(3) 0.12650(19) 0.0332(7) Uani 1 1 d .
C33 C 0.5922(3) 0.2182(2) 0.71365(16) 0.0226(6) Uani 1 1 d .
H33A H 0.6591 0.2798 0.7114 0.027 Uiso 1 1 calc R
H33B H 0.6394 0.1384 0.6940 0.027 Uiso 1 1 calc R
C34 C 0.5179(3) 0.1963(3) 0.80152(16) 0.0270(6) Uani 1 1 d .
H34A H 0.4474 0.1387 0.8037 0.032 Uiso 1 1 calc R
H34B H 0.4755 0.2771 0.8226 0.032 Uiso 1 1 calc R
C35 C 0.6090(3) 0.1400(3) 0.85611(17) 0.0281(7) Uani 1 1 d .
H35A H 0.5547 0.1190 0.9112 0.034 Uiso 1 1 calc R
H35B H 0.6532 0.0607 0.8336 0.034 Uiso 1 1 calc R
C36 C 0.7139(3) 0.2260(3) 0.86423(19) 0.0363(8) Uani 1 1 d .
H36A H 0.7722 0.2425 0.8105 0.054 Uiso 1 1 calc R
H36B H 0.7656 0.1855 0.9018 0.054 Uiso 1 1 calc R
H36C H 0.6713 0.3055 0.8856 0.054 Uiso 1 1 calc R
C37 C -0.1560(3) 0.6259(3) 0.12428(17) 0.0246(6) Uani 1 1 d .
H37A H -0.2474 0.6452 0.1552 0.029 Uiso 1 1 calc R
H37B H -0.1562 0.5510 0.0932 0.029 Uiso 1 1 calc R
C38 C -0.1129(3) 0.7359(3) 0.06467(17) 0.0265(6) Uani 1 1 d .
H38A H -0.0271 0.7125 0.0279 0.032 Uiso 1 1 calc R
H38B H -0.1011 0.8081 0.0952 0.032 Uiso 1 1 calc R
C39 C -0.2148(3) 0.7740(3) 0.01401(17) 0.0287(7) Uani 1 1 d .
H39A H -0.2399 0.6977 -0.0070 0.034 Uiso 1 1 calc R
H39B H -0.2948 0.8127 0.0497 0.034 Uiso 1 1 calc R
C40 C -0.1647(3) 0.8662(3) -0.05769(19) 0.0402(8) Uani 1 1 d .
H40A H -0.1349 0.9399 -0.0377 0.060 Uiso 1 1 calc R
H40B H -0.2361 0.8925 -0.0854 0.060 Uiso 1 1 calc R
H40C H -0.0910 0.8255 -0.0962 0.060 Uiso 1 1 calc R

loop_
_atom_site_aniso_label
_atom_site_aniso_U_11
_atom_site_aniso_U_22
_atom_site_aniso_U_33
_atom_site_aniso_U_23
_atom_site_aniso_U_13
_atom_site_aniso_U_12
F1 0.0235(8) 0.0164(7) 0.0181(8) 0.0014(6) -0.0043(6) 0.0002(6)
F2 0.0159(8) 0.0188(8) 0.0283(9) -0.0053(6) -0.0046(6) -0.0022(6)
F3 0.0265(9) 0.0252(8) 0.0258(9) -0.0047(7) 0.0020(7) -0.0098(7)
F4 0.0326(9) 0.0357(9) 0.0176(8) -0.0027(7) -0.0092(7) 0.0101(8)
F5 0.0328(10) 0.0422(10) 0.0288(9) 0.0043(8) -0.0087(8) 0.0108(8)
F6 0.0321(10) 0.0165(8) 0.0451(11) -0.0011(7) 0.0132(8) -0.0031(7)
F7 0.0387(10) 0.0310(9) 0.0318(10) -0.0038(8) 0.0124(8) -0.0079(8)
F8 0.0444(11) 0.0524(12) 0.0470(12) -0.0282(10) -0.0070(10) -0.0009(9)
F9 0.0465(12) 0.0297(10) 0.0554(13) -0.0004(9) 0.0132(9) 0.0167(9)
F10 0.0179(8) 0.0239(8) 0.0177(8) -0.0022(6) -0.0066(6) 0.0035(6)
F11 0.0244(8) 0.0170(8) 0.0327(9) -0.0093(7) -0.0043(7) -0.0002(7)
F12 0.0355(10) 0.0239(9) 0.0250(9) 0.0025(7) -0.0035(7) 0.0005(7)
F13 0.0283(9) 0.0492(11) 0.0183(8) -0.0109(8) -0.0089(7) 0.0010(8)
F14 0.0250(9) 0.0388(10) 0.0306(9) -0.0036(8) -0.0079(7) -0.0086(8)
F15 0.0312(10) 0.0518(11) 0.0218(9) -0.0007(8) 0.0025(7) -0.0029(8)
F16 0.0427(11) 0.0413(11) 0.0545(12) -0.0261(9) -0.0106(10) 0.0030(9)
F17 0.0243(10) 0.0554(13) 0.0602(13) -0.0107(10) 0.0050(9) 0.0095(9)
F18 0.0347(10) 0.0318(10) 0.0429(11) 0.0014(8) -0.0019(8) 0.0077(8)
O1 0.0374(12) 0.0206(10) 0.0271(11) -0.0037(8) -0.0180(9) -0.0014(9)
O2 0.0339(11) 0.0169(10) 0.0238(10) -0.0022(8) -0.0102(9) 0.0072(8)
O3 0.0227(10) 0.0289(11) 0.0239(11) 0.0002(8) -0.0068(8) 0.0071(9)
O4 0.0431(13) 0.0456(13) 0.0268(12) -0.0152(10) -0.0202(10) 0.0188(11)
N1 0.0191(11) 0.0181(11) 0.0211(12) -0.0008(9) -0.0094(10) 0.0036(9)
N2 0.0198(12) 0.0246(12) 0.0204(12) -0.0022(10) -0.0090(10) 0.0038(10)
C1 0.0166(13) 0.0204(13) 0.0207(14) 0.0007(11) -0.0041(11) -0.0003(11)
C2 0.0122(12) 0.0195(13) 0.0143(13) -0.0003(10) -0.0009(10) 0.0013(10)
C3 0.0191(13) 0.0155(13) 0.0195(13) -0.0030(10) -0.0057(11) -0.0017(11)
C4 0.0136(12) 0.0140(12) 0.0165(13) -0.0010(10) 0.0000(10) 0.0008(10)
C5 0.0147(12) 0.0163(12) 0.0139(13) 0.0009(10) -0.0007(10) -0.0021(10)
C6 0.0140(12) 0.0131(12) 0.0178(13) 0.0008(10) -0.0025(10) -0.0029(10)
C7 0.0176(13) 0.0153(12) 0.0173(13) -0.0013(10) -0.0027(11) -0.0010(11)
C8 0.0130(13) 0.0165(13) 0.0224(14) 0.0004(11) -0.0017(11) -0.0008(11)
C9 0.0149(13) 0.0166(13) 0.0197(13) 0.0026(10) -0.0060(11) -0.0035(11)
C10 0.0181(14) 0.0201(13) 0.0205(14) 0.0030(11) -0.0043(11) -0.0017(12)
C11 0.0260(15) 0.0213(14) 0.0256(15) -0.0027(12) -0.0109(12) 0.0039(12)
C12 0.0221(14) 0.0167(13) 0.0179(13) -0.0019(11) -0.0071(11) -0.0015(11)
C13 0.0232(14) 0.0204(13) 0.0174(13) -0.0052(11) -0.0054(11) -0.0013(11)
C14 0.0174(13) 0.0137(12) 0.0217(14) -0.0018(10) -0.0051(11) -0.0006(11)
C15 0.0142(12) 0.0151(12) 0.0179(13) -0.0008(10) -0.0053(10) -0.0033(10)
C16 0.0106(12) 0.0166(12) 0.0182(13) -0.0015(10) -0.0023(10) -0.0003(10)
C17 0.0141(13) 0.0184(13) 0.0182(13) -0.0035(10) -0.0024(11) -0.0001(11)
C18 0.0150(13) 0.0148(13) 0.0207(14) -0.0008(11) -0.0013(11) 0.0008(11)
C19 0.0114(12) 0.0162(12) 0.0167(13) -0.0004(10) -0.0005(10) 0.0015(10)
C20 0.0173(13) 0.0205(14) 0.0155(13) -0.0026(11) -0.0020(11) 0.0009(11)
C21 0.0117(12) 0.0145(12) 0.0175(13) -0.0005(10) -0.0026(10) -0.0007(10)
C22 0.0120(12) 0.0164(12) 0.0158(13) -0.0015(10) -0.0016(10) -0.0033(10)
C23 0.0151(13) 0.0163(12) 0.0169(13) -0.0006(10) -0.0044(10) -0.0029(11)
C24 0.0165(13) 0.0144(12) 0.0188(13) 0.0016(10) -0.0039(11) -0.0035(11)
C25 0.0164(13) 0.0169(13) 0.0167(13) -0.0010(10) -0.0059(11) -0.0014(11)
C26 0.0179(13) 0.0176(13) 0.0171(13) -0.0015(10) -0.0067(11) -0.0005(11)
C27 0.0231(15) 0.0220(14) 0.0260(15) 0.0018(12) 0.0010(12) -0.0026(12)
C28 0.0258(15) 0.0188(14) 0.0330(17) -0.0045(12) -0.0016(13) 0.0004(12)
C29 0.0204(14) 0.0179(13) 0.0188(14) -0.0065(11) -0.0082(11) -0.0002(11)
C30 0.0257(15) 0.0258(14) 0.0176(14) -0.0073(11) -0.0100(12) 0.0000(12)
C31 0.0233(15) 0.0340(16) 0.0196(14) -0.0041(12) -0.0040(12) -0.0044(13)
C32 0.0208(15) 0.0393(18) 0.0379(18) -0.0111(15) -0.0018(14) 0.0013(14)
C33 0.0223(14) 0.0216(14) 0.0254(15) -0.0008(12) -0.0105(12) 0.0046(12)
C34 0.0281(16) 0.0306(16) 0.0213(15) 0.0037(12) -0.0051(12) -0.0022(13)
C35 0.0338(17) 0.0264(15) 0.0246(15) 0.0033(12) -0.0098(13) -0.0002(13)
C36 0.045(2) 0.0367(18) 0.0313(17) -0.0037(14) -0.0166(15) -0.0030(15)
C37 0.0231(15) 0.0293(15) 0.0246(15) -0.0005(12) -0.0137(12) 0.0027(12)
C38 0.0318(16) 0.0268(15) 0.0228(15) -0.0005(12) -0.0115(13) 0.0023(13)
C39 0.0301(16) 0.0344(17) 0.0213(15) -0.0012(13) -0.0097(13) 0.0107(13)
C40 0.045(2) 0.046(2) 0.0275(17) 0.0063(15) -0.0098(15) 0.0091(16)

loop_
_atom_type_symbol
_atom_type_description
_atom_type_scat_dispersion_real
_atom_type_scat_dispersion_imag
_atom_type_scat_source
C C 0.0033 0.0016 'International Tables Vol C Tables 4.2.6.8 and 6.1.1.4'
H H 0.0000 0.0000 'International Tables Vol C Tables 4.2.6.8 and 6.1.1.4'
N N 0.0061 0.0033 'International Tables Vol C Tables 4.2.6.8 and 6.1.1.4'
O O 0.0106 0.0060 'International Tables Vol C Tables 4.2.6.8 and 6.1.1.4'
F F 0.0171 0.0103 'International Tables Vol C Tables 4.2.6.8 and 6.1.1.4'

loop_
_geom_angle_atom_site_label_1
_geom_angle_atom_site_label_2
_geom_angle_atom_site_label_3
_geom_angle
C1 N1 C20 124.3(2)
C1 N1 C33 117.5(2)
C20 N1 C33 118.2(2)
C10 N2 C11 124.8(2)
C10 N2 C37 117.5(2)
C11 N2 C37 117.6(2)
O1 C1 N1 120.5(2)
O1 C1 C2 122.6(2)
N1 C1 C2 116.9(2)
C3 C2 C21 119.8(2)
C3 C2 C1 119.6(2)
C21 C2 C1 120.4(2)
C2 C3 C4 121.7(2)
C2 C3 H3 119.2
C4 C3 H3 119.2
C3 C4 C5 120.4(2)
C3 C4 C25 112.5(2)
C5 C4 C25 127.0(2)
C4 C5 C22 117.3(2)
C4 C5 C6 127.9(2)
C22 C5 C6 114.8(2)
C7 C6 C23 117.6(2)
C7 C6 C5 124.3(2)
C23 C6 C5 118.0(2)
C6 C7 C8 122.3(2)
C6 C7 H7 118.9
C8 C7 H7 118.9
C9 C8 C7 120.4(2)
C9 C8 H8 119.8
C7 C8 H8 119.8
C8 C9 C24 119.7(2)
C8 C9 C10 120.0(2)
C24 C9 C10 120.3(2)
O3 C10 N2 121.5(2)
O3 C10 C9 121.5(2)
N2 C10 C9 117.0(2)
O4 C11 N2 121.0(2)
O4 C11 C12 122.3(2)
N2 C11 C12 116.7(2)
C13 C12 C24 120.2(2)
C13 C12 C11 119.2(2)
C24 C12 C11 120.6(2)
C12 C13 C14 120.9(2)
C12 C13 H13 119.6
C14 C13 H13 119.6
C15 C14 C13 119.5(2)
C15 C14 C29 123.6(2)
C13 C14 C29 116.7(2)
C14 C15 C23 118.8(2)
C14 C15 C16 125.8(2)
C23 C15 C16 115.1(2)
C17 C16 C22 119.0(2)
C17 C16 C15 122.9(2)
C22 C16 C15 118.0(2)
C16 C17 C18 121.7(2)
C16 C17 H17 119.2
C18 C17 H17 119.2
C19 C18 C17 119.8(2)
C19 C18 H18 120.1
C17 C18 H18 120.1
C18 C19 C21 119.7(2)
C18 C19 C20 120.0(2)
C21 C19 C20 120.2(2)
O2 C20 N1 120.9(2)
O2 C20 C19 122.6(2)
N1 C20 C19 116.3(2)
C2 C21 C19 120.3(2)
C2 C21 C22 119.2(2)
C19 C21 C22 120.5(2)
C21 C22 C16 117.5(2)
C21 C22 C5 120.4(2)
C16 C22 C5 122.1(2)
C15 C23 C24 119.2(2)
C15 C23 C6 121.8(2)
C24 C23 C6 119.0(2)
C9 C24 C12 120.3(2)
C9 C24 C23 120.4(2)
C12 C24 C23 119.2(2)
F1 C25 F2 105.34(19)
F1 C25 C4 113.22(19)
F2 C25 C4 109.21(19)
F1 C25 C26 109.15(19)
F2 C25 C26 104.91(18)
C4 C25 C26 114.3(2)
F4 C26 F3 106.9(2)
F4 C26 C27 108.7(2)
F3 C26 C27 107.3(2)
F4 C26 C25 108.6(2)
F3 C26 C25 109.18(19)
C27 C26 C25 115.9(2)
F6 C27 F5 107.7(2)
F6 C27 C28 108.2(2)
F5 C27 C28 106.6(2)
F6 C27 C26 110.6(2)
F5 C27 C26 107.6(2)
C28 C27 C26 115.7(2)
F7 C28 F8 108.6(2)
F7 C28 F9 108.4(2)
F8 C28 F9 107.8(2)
F7 C28 C27 110.7(2)
F8 C28 C27 111.4(2)
F9 C28 C27 109.9(2)
F10 C29 F11 106.48(19)
F10 C29 C14 112.31(19)
F11 C29 C14 111.5(2)
F10 C29 C30 105.5(2)
F11 C29 C30 106.02(19)
C14 C29 C30 114.4(2)
F12 C30 F13 107.4(2)
F12 C30 C31 105.6(2)
F13 C30 C31 106.8(2)
F12 C30 C29 109.3(2)
F13 C30 C29 109.6(2)
C31 C30 C29 117.6(2)
F14 C31 F15 107.2(2)
F14 C31 C32 108.0(2)
F15 C31 C32 106.6(2)
F14 C31 C30 109.7(2)
F15 C31 C30 106.1(2)
C32 C31 C30 118.6(2)
F17 C32 F16 108.2(2)
F17 C32 F18 108.1(2)
F16 C32 F18 108.6(3)
F17 C32 C31 109.6(3)
F16 C32 C31 110.7(2)
F18 C32 C31 111.4(2)
N1 C33 C34 113.1(2)
N1 C33 H33A 109.0
C34 C33 H33A 109.0
N1 C33 H33B 109.0
C34 C33 H33B 109.0
H33A C33 H33B 107.8
C33 C34 C35 111.8(2)
C33 C34 H34A 109.3
C35 C34 H34A 109.3
C33 C34 H34B 109.3
C35 C34 H34B 109.3
H34A C34 H34B 107.9
C36 C35 C34 114.1(2)
C36 C35 H35A 108.7
C34 C35 H35A 108.7
C36 C35 H35B 108.7
C34 C35 H35B 108.7
H35A C35 H35B 107.6
C35 C36 H36A 109.5
C35 C36 H36B 109.5
H36A C36 H36B 109.5
C35 C36 H36C 109.5
H36A C36 H36C 109.5
H36B C36 H36C 109.5
N2 C37 C38 113.1(2)
N2 C37 H37A 109.0
C38 C37 H37A 109.0
N2 C37 H37B 109.0
C38 C37 H37B 109.0
H37A C37 H37B 107.8
C37 C38 C39 110.9(2)
C37 C38 H38A 109.5
C39 C38 H38A 109.5
C37 C38 H38B 109.5
C39 C38 H38B 109.5
H38A C38 H38B 108.0
C40 C39 C38 113.0(3)
C40 C39 H39A 109.0
C38 C39 H39A 109.0
C40 C39 H39B 109.0
C38 C39 H39B 109.0
H39A C39 H39B 107.8
C39 C40 H40A 109.5
C39 C40 H40B 109.5
H40A C40 H40B 109.5
C39 C40 H40C 109.5
H40A C40 H40C 109.5
H40B C40 H40C 109.5

loop_
_geom_bond_atom_site_label_1
_geom_bond_atom_site_label_2
_geom_bond_distance
F1 C25 1.360(3)
F2 C25 1.365(3)
F3 C26 1.354(3)
F4 C26 1.348(3)
F5 C27 1.358(3)
F6 C27 1.335(3)
F7 C28 1.321(3)
F8 C28 1.322(3)
F9 C28 1.329(3)
F10 C29 1.359(3)
F11 C29 1.368(3)
F12 C30 1.354(3)
F13 C30 1.354(3)
F14 C31 1.351(3)
F15 C31 1.351(3)
F16 C32 1.328(3)
F17 C32 1.327(3)
F18 C32 1.331(4)
O1 C1 1.218(3)
O2 C20 1.215(3)
O3 C10 1.218(3)
O4 C11 1.218(3)
N1 C1 1.399(3)
N1 C20 1.403(3)
N1 C33 1.482(3)
N2 C10 1.393(3)
N2 C11 1.400(3)
N2 C37 1.478(3)
C1 C2 1.482(3)
C2 C3 1.375(3)
C2 C21 1.407(3)
C3 C4 1.409(3)
C3 H3 0.9500
C4 C5 1.414(3)
C4 C25 1.525(3)
C5 C22 1.434(3)
C5 C6 1.488(3)
C6 C7 1.388(3)
C6 C23 1.442(3)
C7 C8 1.402(3)
C7 H7 0.9500
C8 C9 1.376(3)
C8 H8 0.9500
C9 C24 1.407(3)
C9 C10 1.493(3)
C11 C12 1.486(4)
C12 C13 1.377(4)
C12 C24 1.410(3)
C13 C14 1.409(4)
C13 H13 0.9500
C14 C15 1.405(3)
C14 C29 1.518(3)
C15 C23 1.421(3)
C15 C16 1.470(3)
C16 C17 1.381(3)
C16 C22 1.429(3)
C17 C18 1.401(3)
C17 H17 0.9500
C18 C19 1.375(3)
C18 H18 0.9500
C19 C21 1.408(3)
C19 C20 1.489(3)
C21 C22 1.425(3)
C23 C24 1.422(3)
C25 C26 1.553(3)
C26 C27 1.542(4)
C27 C28 1.533(4)
C29 C30 1.562(4)
C30 C31 1.554(4)
C31 C32 1.534(4)
C33 C34 1.516(4)
C33 H33A 0.9900
C33 H33B 0.9900
C34 C35 1.532(4)
C34 H34A 0.9900
C34 H34B 0.9900
C35 C36 1.521(4)
C35 H35A 0.9900
C35 H35B 0.9900
C36 H36A 0.9800
C36 H36B 0.9800
C36 H36C 0.9800
C37 C38 1.515(4)
C37 H37A 0.9900
C37 H37B 0.9900
C38 C39 1.525(4)
C38 H38A 0.9900
C38 H38B 0.9900
C39 C40 1.523(4)
C39 H39A 0.9900
C39 H39B 0.9900
C40 H40A 0.9800
C40 H40B 0.9800
C40 H40C 0.9800

loop_
_geom_torsion_atom_site_label_1
_geom_torsion_atom_site_label_2
_geom_torsion_atom_site_label_3
_geom_torsion_atom_site_label_4
_geom_torsion
C20 N1 C1 O1 174.8(2)
C33 N1 C1 O1 -1.7(4)
C20 N1 C1 C2 -8.0(4)
C33 N1 C1 C2 175.5(2)
O1 C1 C2 C3 -1.5(4)
N1 C1 C2 C3 -178.6(2)
O1 C1 C2 C21 173.2(3)
N1 C1 C2 C21 -4.0(4)
C21 C2 C3 C4 5.2(4)
C1 C2 C3 C4 179.9(2)
C2 C3 C4 C5 -3.7(4)
C2 C3 C4 C25 179.7(2)
C3 C4 C5 C22 -5.5(4)
C25 C4 C5 C22 170.6(2)
C3 C4 C5 C6 170.3(2)
C25 C4 C5 C6 -13.6(4)
C4 C5 C6 C7 -25.0(4)
C22 C5 C6 C7 150.9(2)
C4 C5 C6 C23 157.9(2)
C22 C5 C6 C23 -26.2(3)
C23 C6 C7 C8 -5.9(4)
C5 C6 C7 C8 177.0(2)
C6 C7 C8 C9 -0.1(4)
C7 C8 C9 C24 2.4(4)
C7 C8 C9 C10 180.0(2)
C11 N2 C10 O3 177.6(3)
C37 N2 C10 O3 1.1(4)
C11 N2 C10 C9 -4.4(4)
C37 N2 C10 C9 179.2(2)
C8 C9 C10 O3 0.5(4)
C24 C9 C10 O3 178.0(2)
C8 C9 C10 N2 -177.5(2)
C24 C9 C10 N2 0.0(3)
C10 N2 C11 O4 -175.1(3)
C37 N2 C11 O4 1.3(4)
C10 N2 C11 C12 5.9(4)
C37 N2 C11 C12 -177.7(2)
O4 C11 C12 C13 0.2(4)
N2 C11 C12 C13 179.1(2)
O4 C11 C12 C24 177.9(3)
N2 C11 C12 C24 -3.2(4)
C24 C12 C13 C14 7.6(4)
C11 C12 C13 C14 -174.6(2)
C12 C13 C14 C15 1.7(4)
C12 C13 C14 C29 -173.4(2)
C13 C14 C15 C23 -13.8(3)
C29 C14 C15 C23 161.0(2)
C13 C14 C15 C16 160.5(2)
C29 C14 C15 C16 -24.7(4)
C14 C15 C16 C17 -28.8(4)
C23 C15 C16 C17 145.7(2)
C14 C15 C16 C22 154.6(2)
C23 C15 C16 C22 -30.8(3)
C22 C16 C17 C18 -7.6(4)
C15 C16 C17 C18 175.9(2)
C16 C17 C18 C19 -3.9(4)
C17 C18 C19 C21 7.4(4)
C17 C18 C19 C20 -170.5(2)
C1 N1 C20 O2 -170.8(2)
C33 N1 C20 O2 5.7(4)
C1 N1 C20 C19 14.0(4)
C33 N1 C20 C19 -169.5(2)
C18 C19 C20 O2 -5.8(4)
C21 C19 C20 O2 176.3(2)
C18 C19 C20 N1 169.3(2)
C21 C19 C20 N1 -8.6(3)
C3 C2 C21 C19 -176.5(2)
C1 C2 C21 C19 8.8(4)
C3 C2 C21 C22 2.6(4)
C1 C2 C21 C22 -172.0(2)
C18 C19 C21 C2 179.6(2)
C20 C19 C21 C2 -2.4(4)
C18 C19 C21 C22 0.5(4)
C20 C19 C21 C22 178.5(2)
C2 C21 C22 C16 169.2(2)
C19 C21 C22 C16 -11.6(4)
C2 C21 C22 C5 -12.0(4)
C19 C21 C22 C5 167.2(2)
C17 C16 C22 C21 15.0(3)
C15 C16 C22 C21 -168.3(2)
C17 C16 C22 C5 -163.8(2)
C15 C16 C22 C5 12.9(4)
C4 C5 C22 C21 13.2(4)
C6 C5 C22 C21 -163.1(2)
C4 C5 C22 C16 -168.0(2)
C6 C5 C22 C16 15.6(3)
C14 C15 C23 C24 16.7(3)
C16 C15 C23 C24 -158.3(2)
C14 C15 C23 C6 -164.9(2)
C16 C15 C23 C6 20.2(3)
C7 C6 C23 C15 -168.9(2)
C5 C6 C23 C15 8.4(3)
C7 C6 C23 C24 9.5(3)
C5 C6 C23 C24 -173.2(2)
C8 C9 C24 C12 180.0(2)
C10 C9 C24 C12 2.4(4)
C8 C9 C24 C23 1.5(4)
C10 C9 C24 C23 -176.0(2)
C13 C12 C24 C9 176.9(2)
C11 C12 C24 C9 -0.8(4)
C13 C12 C24 C23 -4.7(4)
C11 C12 C24 C23 177.6(2)
C15 C23 C24 C9 171.0(2)
C6 C23 C24 C9 -7.6(4)
C15 C23 C24 C12 -7.5(4)
C6 C23 C24 C12 174.0(2)
C3 C4 C25 F1 157.6(2)
C5 C4 C25 F1 -18.7(4)
C3 C4 C25 F2 40.6(3)
C5 C4 C25 F2 -135.7(2)
C3 C4 C25 C26 -76.5(3)
C5 C4 C25 C26 107.1(3)
F1 C25 C26 F4 -158.65(18)
F2 C25 C26 F4 -46.2(2)
C4 C25 C26 F4 73.4(2)
F1 C25 C26 F3 85.2(2)
F2 C25 C26 F3 -162.37(18)
C4 C25 C26 F3 -42.8(3)
F1 C25 C26 C27 -36.0(3)
F2 C25 C26 C27 76.4(2)
C4 C25 C26 C27 -164.0(2)
F4 C26 C27 F6 83.8(3)
F3 C26 C27 F6 -161.0(2)
C25 C26 C27 F6 -38.8(3)
F4 C26 C27 F5 -158.8(2)
F3 C26 C27 F5 -43.6(3)
C25 C26 C27 F5 78.6(3)
F4 C26 C27 C28 -39.7(3)
F3 C26 C27 C28 75.5(3)
C25 C26 C27 C28 -162.3(2)
F6 C27 C28 F7 -174.3(2)
F5 C27 C28 F7 70.0(3)
C26 C27 C28 F7 -49.6(3)
F6 C27 C28 F8 -53.4(3)
F5 C27 C28 F8 -169.0(2)
C26 C27 C28 F8 71.3(3)
F6 C27 C28 F9 66.0(3)
F5 C27 C28 F9 -49.7(3)
C26 C27 C28 F9 -169.3(2)
C15 C14 C29 F10 -11.9(3)
C13 C14 C29 F10 163.1(2)
C15 C14 C29 F11 107.6(3)
C13 C14 C29 F11 -77.5(3)
C15 C14 C29 C30 -132.1(2)
C13 C14 C29 C30 42.8(3)
F10 C29 C30 F12 -86.6(2)
F11 C29 C30 F12 160.69(19)
C14 C29 C30 F12 37.4(3)
F10 C29 C30 F13 155.97(19)
F11 C29 C30 F13 43.3(3)
C14 C29 C30 F13 -80.0(3)
F10 C29 C30 C31 33.8(3)
F11 C29 C30 C31 -78.9(3)
C14 C29 C30 C31 157.8(2)
F12 C30 C31 F14 55.1(3)
F13 C30 C31 F14 169.3(2)
C29 C30 C31 F14 -67.2(3)
F12 C30 C31 F15 -60.4(3)
F13 C30 C31 F15 53.8(3)
C29 C30 C31 F15 177.3(2)
F12 C30 C31 C32 179.8(2)
F13 C30 C31 C32 -66.1(3)
C29 C30 C31 C32 57.5(3)
F14 C31 C32 F17 -63.8(3)
F15 C31 C32 F17 51.2(3)
C30 C31 C32 F17 170.7(2)
F14 C31 C32 F16 176.9(2)
F15 C31 C32 F16 -68.2(3)
C30 C31 C32 F16 51.4(3)
F14 C31 C32 F18 55.8(3)
F15 C31 C32 F18 170.8(2)
C30 C31 C32 F18 -69.7(3)
C1 N1 C33 C34 78.0(3)
C20 N1 C33 C34 -98.7(3)
N1 C33 C34 C35 176.4(2)
C33 C34 C35 C36 64.5(3)
C10 N2 C37 C38 87.5(3)
C11 N2 C37 C38 -89.2(3)
N2 C37 C38 C39 -172.1(2)
C37 C38 C39 C40 -168.7(2)

loop_
_cod_related_entry_id
_cod_related_entry_database
_cod_related_entry_code
1 ChemSpider 21120817
